data_1558169
loop_
_publ_author_name
'Husebye, Steinar'
'Maartmann-Moe, Knut'

_publ_section_title
;
 Synthesis and Crystal Structure of
 Bis(diethyldithiocarbamato)iodophenyltellurium(IV), [PhTe(Et2NCS2)2I]
;
_journal_name_full 'Acta Chemica Scandinavica'
_journal_page_first 834
_journal_page_last 838
_journal_paper_doi 10.3891/acta.chem.scand.49-0834
_journal_volume 49
_journal_year 1995
_chemical_formula_sum 'C16 H25 I N2 S4 Te'
_chemical_formula_weight 628.15
_chemical_name_common
;
Bis(diethyldithiocarbamato)iodophenyltellurium(IV)
[PhTe(Et2NCS2)2I]
;
_space_group_IT_number 2
_space_group_name_Hall '-P 1'
_space_group_name_H-M_alt 'P -1'
_symmetry_cell_setting triclinic
_symmetry_Int_Tables_number 2
_symmetry_space_group_name_Hall '-P 1'
_symmetry_space_group_name_H-M 'P -1'
_cell_angle_alpha 83.61(2)
_cell_angle_beta 82.62(2)
_cell_angle_gamma 71.54(3)
_cell_formula_units_Z 4
_cell_length_a 10.124(3)
_cell_length_b 13.762(5)
_cell_length_c 17.592(6)
_cell_volume 2299.1(14)
_diffrn_ambient_temperature 293
_diffrn_radiation_probe x-ray
_diffrn_radiation_type MoK\a
_diffrn_radiation_wavelength 0.71069
_exptl_absorpt_coefficient_mu 2.977
_exptl_crystal_density_diffrn 1.815
_refine_ls_goodness_of_fit_ref 1.347
_refine_ls_number_reflns 9113
_refine_ls_R_factor_gt 0.027
_refine_ls_wR_factor_gt 0.032
_cod_data_source_file Acta-Chem-Scand-1995-49-834.cif
_cod_data_source_block 1
_cod_original_cell_volume 2299.2(14)
_cod_database_code 1558169

loop_
_space_group_symop_id
_space_group_symop_operation_xyz
1 x,y,z
2 -x,-y,-z

loop_
_atom_site_label
_atom_site_type_symbol
_atom_site_thermal_displace_type
_atom_site_fract_x
_atom_site_fract_y
_atom_site_fract_z
_atom_site_occupancy
_atom_site_U_iso_or_equiv
_atom_site_calc_flag
_atom_site_refinement_flags
_atom_site_disorder_assembly
_atom_site_disorder_group
I1 I Uiso 0.37347(2) 0.61230(2) 0.27507(1) 1.000 0.0559(1) . . . .
Te1 Te Uiso 0.29162(2) 0.41934(1) 0.24221(1) 1.000 0.0374(1) . . . .
I2 I Uiso 0.55143(2) -0.08523(2) 0.29669(1) 1.000 0.0538(1) . . . .
Te2 Te Uiso 0.63669(2) 0.11002(1) 0.23995(1) 1.000 0.0354(1) . . . .
S1 S Uiso 0.25066(9) 0.41813(6) 0.39776(5) 1.000 0.0490(3) . . . .
S2 S Uiso 0.25512(9) 0.24827(6) 0.30939(5) 1.000 0.0528(3) . . . .
S3 S Uiso 0.27010(10) 0.31401(6) 0.13109(5) 1.000 0.0540(3) . . . .
S4 S Uiso 0.32114(9) 0.51446(6) 0.10012(5) 1.000 0.0474(3) . . . .
S5 S Uiso 0.60692(9) 0.11179(6) 0.39432(5) 1.000 0.0471(3) . . . .
S6 S Uiso 0.64246(9) 0.28446(6) 0.28817(5) 1.000 0.0479(3) . . . .
S7 S Uiso 0.69700(10) 0.21508(6) 0.11106(5) 1.000 0.0541(3) . . . .
S8 S Uiso 0.68896(9) 0.00342(6) 0.11424(5) 1.000 0.0518(3) . . . .
N1 N Uiso 0.2325(3) 0.2384(2) 0.4624(2) 1.000 0.0540(8) . . . .
N2 N Uiso 0.2766(3) 0.4110(2) -0.0083(2) 1.000 0.0500(8) . . . .
C1 C Uiso 0.2437(3) 0.2955(2) 0.3984(2) 1.000 0.0443(9) . . . .
C2 C Uiso 0.2353(4) 0.1297(3) 0.4622(3) 1.000 0.0773(13) . . . .
C3 C Uiso 0.0928(5) 0.1174(4) 0.4691(4) 1.000 0.124(3) . . . .
C4 C Uiso 0.2098(4) 0.2811(3) 0.5378(2) 1.000 0.0675(11) . . . .
C5 C Uiso 0.0600(4) 0.3419(4) 0.5597(3) 1.000 0.0874(13) . . . .
C6 C Uiso 0.2889(3) 0.4133(2) 0.0653(2) 1.000 0.0440(8) . . . .
C7 C Uiso 0.2516(4) 0.3228(3) -0.0389(2) 1.000 0.0655(11) . . . .
C8 C Uiso 0.3862(5) 0.2471(3) -0.0659(3) 1.000 0.0975(13) . . . .
C9 C Uiso 0.2795(4) 0.4978(3) -0.0643(2) 1.000 0.0616(10) . . . .
C10 C Uiso 0.1353(5) 0.5701(3) -0.0713(3) 1.000 0.0811(13) . . . .
C11 C Uiso 0.0722(3) 0.5016(2) 0.2443(2) 1.000 0.0391(8) . . . .
C12 C Uiso 0.0300(3) 0.6070(2) 0.2297(2) 1.000 0.0460(9) . . . .
C13 C Uiso -0.1117(3) 0.6611(3) 0.2322(2) 1.000 0.0550(10) . . . .
C14 C Uiso -0.2100(3) 0.6106(3) 0.2494(2) 1.000 0.0604(11) . . . .
C15 C Uiso -0.1683(3) 0.5066(3) 0.2615(2) 1.000 0.0642(11) . . . .
C16 C Uiso -0.0274(3) 0.4508(3) 0.2599(2) 1.000 0.0573(10) . . . .
N3 N Uiso 0.6054(3) 0.2899(2) 0.4404(2) 1.000 0.0484(8) . . . .
N4 N Uiso 0.7600(3) 0.1082(2) -0.0130(2) 1.000 0.0554(9) . . . .
C17 C Uiso 0.6176(3) 0.2341(2) 0.3819(2) 1.000 0.0415(8) . . . .
C18 C Uiso 0.6080(4) 0.3969(3) 0.4295(2) 1.000 0.0655(11) . . . .
C19 C Uiso 0.7404(5) 0.4081(4) 0.4506(3) 1.000 0.0950(13) . . . .
C20 C Uiso 0.5861(4) 0.2469(3) 0.5203(2) 1.000 0.0617(11) . . . .
C21 C Uiso 0.7210(4) 0.1831(4) 0.5516(2) 1.000 0.0760(13) . . . .
C22 C Uiso 0.7202(3) 0.1082(2) 0.0618(2) 1.000 0.0456(9) . . . .
C23 C Uiso 0.7818(4) 0.1993(3) -0.0580(2) 1.000 0.0671(13) . . . .
C24 C Uiso 0.9301(5) 0.2001(4) -0.0630(3) 1.000 0.0874(13) . . . .
C25 C Uiso 0.7937(5) 0.0134(3) -0.0537(2) 1.000 0.0760(13) . . . .
C26 C Uiso 0.6668(5) 0.0051(4) -0.0862(3) 1.000 0.0975(13) . . . .
C27 C Uiso 0.8568(3) 0.0402(2) 0.2527(2) 1.000 0.0399(8) . . . .
C28 C Uiso 0.9067(3) -0.0636(3) 0.2697(2) 1.000 0.0595(10) . . . .
C29 C Uiso 1.0483(4) -0.1096(3) 0.2779(3) 1.000 0.0735(13) . . . .
C30 C Uiso 1.1364(3) -0.0520(4) 0.2694(2) 1.000 0.0709(13) . . . .
C31 C Uiso 1.0864(3) 0.0516(3) 0.2525(3) 1.000 0.0762(11) . . . .
C32 C Uiso 0.9459(4) 0.0990(3) 0.2441(2) 1.000 0.0621(10) . . . .

loop_
_atom_type_symbol
_atom_type_description
_atom_type_scat_dispersion_real
_atom_type_scat_dispersion_imag
_atom_type_scat_source
C C 0.0033 0.0016 ' International Tables Vol C Tables 4.2.6.8 and 6.1.1.4'
I I -0.4742 1.8119 ' International Tables Vol C Tables 4.2.6.8 and 6.1.1.4'
N N 0.0061 0.0033 ' International Tables Vol C Tables 4.2.6.8 and 6.1.1.4'
S S 0.1246 0.1234 ' International Tables Vol C Tables 4.2.6.8 and 6.1.1.4'
Te Te -0.5308 1.6751 ' International Tables Vol C Tables 4.2.6.8 and 6.1.1.4'

loop_
_geom_angle_atom_site_label_1
_geom_angle_atom_site_label_2
_geom_angle_atom_site_label_3
_geom_angle
_geom_angle_site_symmetry_1
_geom_angle_site_symmetry_2
_geom_angle_site_symmetry_3
_geom_angle_publ_flag
I1 Te1 S1 77.10(4) . . . yes
I1 Te1 S2 141.85(4) . . . yes
I1 Te1 S3 143.03(4) . . . yes
I1 Te1 S4 76.66(4) . . . yes
I1 Te1 C11 93.91(8) . . . yes
S1 Te1 S2 66.64(4) . . . yes
S1 Te1 S3 139.87(4) . . . yes
S1 Te1 S4 152.16(4) . . . yes
S1 Te1 C11 85.79(10) . . . yes
S2 Te1 S3 74.06(4) . . . yes
S2 Te1 S4 140.85(4) . . . yes
S2 Te1 C11 94.85(9) . . . yes
S3 Te1 S4 66.83(4) . . . yes
S3 Te1 C11 89.83(9) . . . yes
S4 Te1 C11 86.88(10) . . . yes
I2 Te2 S8 75.86(4) . . . yes
I2 Te2 C27 95.69(8) . . . yes
S5 Te2 S6 66.68(4) . . . yes
S5 Te2 S7 142.74(4) . . . yes
S5 Te2 S8 149.21(4) . . . yes
S5 Te2 C27 85.06(10) . . . yes
S6 Te2 S7 76.45(4) . . . yes
S6 Te2 S8 142.64(4) . . . yes
S6 Te2 C27 90.96(8) . . . yes
S7 Te2 S8 66.46(4) . . . yes
S7 Te2 C27 90.56(10) . . . yes
S8 Te2 C27 85.28(9) . . . yes
I2 Te2 S7 141.13(4) . . . yes
I2 Te2 S5 76.11(4) . . . yes
I2 Te2 S6 141.45(4) . . . yes
Te1 S1 C1 87.17(12) . . . yes
Te1 S2 C1 89.45(11) . . . yes
Te1 S3 C6 89.15(11) . . . yes
Te1 S4 C6 86.60(12) . . . yes
Te2 S5 C17 87.63(12) . . . yes
Te2 S6 C17 88.46(10) . . . yes
Te2 S7 C22 88.76(12) . . . yes
Te2 S8 C22 87.89(12) . . . yes
C1 N1 C2 121.9(3) . . . yes
C1 N1 C4 121.1(3) . . . yes
C2 N1 C4 116.9(3) . . . yes
C6 N2 C9 122.1(3) . . . yes
C6 N2 C7 122.2(3) . . . yes
C7 N2 C9 115.7(3) . . . yes
S1 C1 S2 116.62(19) . . . yes
S1 C1 N1 122.4(3) . . . yes
S2 C1 N1 121.0(2) . . . yes
N1 C2 C3 113.2(4) . . . yes
N1 C4 C5 113.6(3) . . . yes
S4 C6 N2 122.0(2) . . . yes
S3 C6 N2 120.8(2) . . . yes
S3 C6 S4 117.2(2) . . . yes
N2 C7 C8 110.8(4) . . . yes
N2 C9 C10 110.9(3) . . . yes
Te1 C11 C12 119.4(2) . . . yes
Te1 C11 C16 121.2(2) . . . yes
C12 C11 C16 119.5(3) . . . no
C11 C12 C13 119.8(3) . . . no
C12 C13 C14 120.5(3) . . . no
C13 C14 C15 119.7(3) . . . no
C14 C15 C16 121.0(3) . . . no
C11 C16 C15 119.6(3) . . . no
C17 N3 C18 122.2(3) . . . yes
C17 N3 C20 120.7(3) . . . yes
C18 N3 C20 117.1(3) . . . yes
C22 N4 C23 121.9(3) . . . yes
C22 N4 C25 120.9(3) . . . yes
C23 N4 C25 117.1(3) . . . yes
S5 C17 S6 117.21(19) . . . yes
S5 C17 N3 122.3(3) . . . yes
S6 C17 N3 120.5(2) . . . yes
N3 C18 C19 112.6(4) . . . yes
N3 C20 C21 113.4(3) . . . yes
S7 C22 S8 116.8(2) . . . yes
S7 C22 N4 121.0(2) . . . yes
S8 C22 N4 122.2(2) . . . yes
N4 C23 C24 112.6(3) . . . yes
N4 C25 C26 111.6(4) . . . yes
Te2 C27 C28 119.1(2) . . . yes
Te2 C27 C32 120.7(2) . . . yes
C28 C27 C32 120.3(3) . . . no
C27 C28 C29 119.7(3) . . . no
C28 C29 C30 120.2(4) . . . no
C29 C30 C31 120.0(4) . . . no
C30 C31 C32 120.8(3) . . . no
C27 C32 C31 119.1(3) . . . no

loop_
_geom_bond_atom_site_label_1
_geom_bond_atom_site_label_2
_geom_bond_distance
_geom_bond_site_symmetry_1
_geom_bond_site_symmetry_2
_geom_bond_publ_flag
I1 Te1 3.1513(12) . . yes
Te1 S1 2.7135(13) . . yes
Te1 S2 2.6259(13) . . yes
Te1 S3 2.6287(13) . . yes
Te1 S4 2.7164(13) . . yes
Te1 C11 2.148(3) . . yes
I2 Te2 3.1003(12) . . yes
Te2 S6 2.6535(13) . . yes
Te2 S7 2.6605(13) . . yes
Te2 C27 2.160(3) . . yes
Te2 S8 2.6931(13) . . yes
Te2 S5 2.6956(13) . . yes
S1 C1 1.710(3) . . yes
S2 C1 1.738(4) . . yes
S3 C6 1.732(3) . . yes
S4 C6 1.717(3) . . yes
S5 C17 1.709(3) . . yes
S6 C17 1.736(4) . . yes
S7 C22 1.727(3) . . yes
S8 C22 1.717(3) . . yes
N1 C1 1.313(5) . . yes
N1 C4 1.472(5) . . yes
N1 C2 1.488(5) . . yes
N2 C7 1.484(5) . . yes
N2 C6 1.321(5) . . yes
N2 C9 1.467(5) . . yes
C2 C3 1.493(7) . . no
C4 C5 1.506(6) . . no
C7 C8 1.488(6) . . no
C9 C10 1.495(6) . . no
C11 C12 1.380(4) . . no
C11 C16 1.383(5) . . no
C12 C13 1.389(5) . . no
C13 C14 1.371(5) . . no
C14 C15 1.358(6) . . no
C15 C16 1.388(5) . . no
N3 C17 1.322(5) . . yes
N3 C18 1.472(5) . . yes
N3 C20 1.477(5) . . yes
N4 C22 1.326(5) . . yes
N4 C23 1.469(5) . . yes
N4 C25 1.481(5) . . yes
C18 C19 1.493(7) . . no
C20 C21 1.505(6) . . no
C23 C24 1.496(7) . . no
C25 C26 1.512(7) . . no
C27 C28 1.368(5) . . no
C27 C32 1.375(5) . . no
C28 C29 1.391(6) . . no
C29 C30 1.354(6) . . no
C30 C31 1.366(7) . . no
C31 C32 1.384(6) . . no

loop_
_geom_torsion_atom_site_label_1
_geom_torsion_atom_site_label_2
_geom_torsion_atom_site_label_3
_geom_torsion_atom_site_label_4
_geom_torsion
_geom_torsion_site_symmetry_1
_geom_torsion_site_symmetry_2
_geom_torsion_site_symmetry_3
_geom_torsion_site_symmetry_4
_geom_torsion_publ_flag
I1 Te1 S1 C1 -165.77(11) . . . . no
S2 Te1 S1 C1 2.11(11) . . . . no
S3 Te1 S1 C1 14.52(13) . . . . no
S4 Te1 S1 C1 174.39(12) . . . . no
C11 Te1 S1 C1 99.24(14) . . . . no
I1 Te1 S2 C1 17.28(12) . . . . no
S1 Te1 S2 C1 -2.07(11) . . . . no
S3 Te1 S2 C1 -173.78(11) . . . . no
S4 Te1 S2 C1 -176.37(11) . . . . no
C11 Te1 S2 C1 -85.36(14) . . . . no
I1 Te1 S3 C6 -12.14(12) . . . . no
S1 Te1 S3 C6 167.39(11) . . . . no
S2 Te1 S3 C6 179.24(12) . . . . no
S4 Te1 S3 C6 -2.54(11) . . . . no
C11 Te1 S3 C6 84.14(14) . . . . no
I1 Te1 S4 C6 176.65(11) . . . . no
S1 Te1 S4 C6 -163.47(12) . . . . no
S2 Te1 S4 C6 5.27(12) . . . . no
S3 Te1 S4 C6 2.57(11) . . . . no
C11 Te1 S4 C6 -88.58(14) . . . . no
I1 Te1 C11 C12 23.3(3) . . . . no
I1 Te1 C11 C16 -156.8(3) . . . . no
S1 Te1 C11 C12 100.0(3) . . . . no
S1 Te1 C11 C16 -80.1(3) . . . . no
S2 Te1 C11 C12 166.1(3) . . . . no
S2 Te1 C11 C16 -14.0(3) . . . . no
S3 Te1 C11 C12 -119.9(3) . . . . no
S3 Te1 C11 C16 60.0(3) . . . . no
S4 Te1 C11 C12 -53.1(3) . . . . no
S4 Te1 C11 C16 126.8(3) . . . . no
C27 Te2 S7 C22 83.12(14) . . . . no
I2 Te2 S5 C17 -168.95(11) . . . . no
S6 Te2 S5 C17 0.73(11) . . . . no
S7 Te2 S5 C17 9.53(13) . . . . no
S8 Te2 S5 C17 166.07(12) . . . . no
C27 Te2 S5 C17 93.93(13) . . . . no
I2 Te2 S6 C17 15.47(12) . . . . no
S5 Te2 S6 C17 -0.72(11) . . . . no
S7 Te2 S6 C17 -175.26(12) . . . . no
S8 Te2 S6 C17 -168.39(11) . . . . no
C27 Te2 S6 C17 -84.92(14) . . . . no
I2 Te2 S7 C22 -16.68(12) . . . . no
S5 Te2 S7 C22 165.67(11) . . . . no
S6 Te2 S7 C22 173.97(12) . . . . no
S8 Te2 S7 C22 -1.49(11) . . . . no
S8 Te2 C27 C32 113.3(3) . . . . no
I2 Te2 S8 C22 171.74(11) . . . . no
S5 Te2 S8 C22 -163.26(12) . . . . no
S6 Te2 S8 C22 -5.78(13) . . . . no
S7 Te2 S8 C22 1.50(11) . . . . no
C27 Te2 S8 C22 -91.17(14) . . . . no
I2 Te2 C27 C28 8.4(3) . . . . no
I2 Te2 C27 C32 -171.5(3) . . . . no
S5 Te2 C27 C28 83.8(3) . . . . no
S5 Te2 C27 C32 -96.0(3) . . . . no
S6 Te2 C27 C28 150.3(3) . . . . no
S6 Te2 C27 C32 -29.5(3) . . . . no
S7 Te2 C27 C28 -133.2(3) . . . . no
S7 Te2 C27 C32 47.0(3) . . . . no
S8 Te2 C27 C28 -66.9(3) . . . . no
Te1 S1 C1 S2 -3.27(17) . . . . no
Te1 S1 C1 N1 175.7(3) . . . . no
Te1 S2 C1 N1 -175.6(3) . . . . no
Te1 S2 C1 S1 3.38(18) . . . . no
Te1 S3 C6 S4 4.16(18) . . . . no
Te1 S3 C6 N2 -174.9(3) . . . . no
Te1 S4 C6 N2 175.0(3) . . . . no
Te1 S4 C6 S3 -4.03(17) . . . . no
Te2 S5 C17 S6 -1.16(17) . . . . no
Te2 S5 C17 N3 177.8(3) . . . . no
Te2 S6 C17 S5 1.18(18) . . . . no
Te2 S6 C17 N3 -177.8(3) . . . . no
Te2 S7 C22 N4 -177.7(3) . . . . no
Te2 S7 C22 S8 2.40(18) . . . . no
Te2 S8 C22 S7 -2.37(18) . . . . no
Te2 S8 C22 N4 177.8(3) . . . . no
C2 N1 C1 S2 2.7(5) . . . . no
C2 N1 C1 S1 -176.2(3) . . . . no
C4 N1 C1 S1 6.8(5) . . . . no
C4 N1 C1 S2 -174.3(3) . . . . no
C1 N1 C2 C3 -95.6(5) . . . . no
C4 N1 C2 C3 81.6(5) . . . . no
C1 N1 C4 C5 80.1(5) . . . . no
C2 N1 C4 C5 -97.1(4) . . . . no
C7 N2 C6 S3 -2.3(5) . . . . no
C7 N2 C9 C10 86.5(4) . . . . no
C7 N2 C6 S4 178.7(3) . . . . no
C9 N2 C6 S3 174.5(3) . . . . no
C9 N2 C6 S4 -4.5(5) . . . . no
C6 N2 C7 C8 -92.5(4) . . . . no
C9 N2 C7 C8 90.6(4) . . . . no
C6 N2 C9 C10 -90.5(4) . . . . no
Te1 C11 C12 C13 -178.9(3) . . . . no
C16 C11 C12 C13 1.2(5) . . . . no
Te1 C11 C16 C15 179.4(3) . . . . no
C12 C11 C16 C15 -0.7(5) . . . . no
C11 C12 C13 C14 0.3(5) . . . . no
C12 C13 C14 C15 -2.2(5) . . . . no
C13 C14 C15 C16 2.7(5) . . . . no
C14 C15 C16 C11 -1.3(5) . . . . no
C18 N3 C17 S5 -177.1(3) . . . . no
C18 N3 C17 S6 1.8(5) . . . . no
C20 N3 C17 S5 1.9(5) . . . . no
C20 N3 C17 S6 -179.2(3) . . . . no
C17 N3 C18 C19 -107.8(4) . . . . no
C20 N3 C18 C19 73.2(4) . . . . no
C17 N3 C20 C21 82.9(4) . . . . no
C18 N3 C20 C21 -98.1(4) . . . . no
C23 N4 C22 S7 -2.0(5) . . . . no
C23 N4 C22 S8 177.8(3) . . . . no
C25 N4 C22 S7 173.8(3) . . . . no
C25 N4 C22 S8 -6.4(5) . . . . no
C22 N4 C23 C24 92.2(4) . . . . no
C25 N4 C23 C24 -83.8(4) . . . . no
C22 N4 C25 C26 91.6(4) . . . . no
C23 N4 C25 C26 -92.4(4) . . . . no
Te2 C27 C28 C29 179.9(3) . . . . no
C32 C27 C28 C29 -0.3(6) . . . . no
Te2 C27 C32 C31 -179.9(3) . . . . no
C28 C27 C32 C31 0.3(6) . . . . no
C27 C28 C29 C30 0.2(6) . . . . no
C28 C29 C30 C31 -0.2(7) . . . . no
C29 C30 C31 C32 0.2(7) . . . . no
C30 C31 C32 C27 -0.3(6) . . . . no
